data_4508256
loop_
_publ_author_name
'Chen, Rui-Ling'
'Chen, Xue-Yun'
'Zheng, Sheng-Run'
'Fan, Jun'
'Zhang, Wei-Guang'

_publ_section_title
;
 Construction of Ag(I)--Ln(III) Heterometallic Coordination Polymers Based
 on Binuclear Ag2(DSPT)2(H2DSPT =
 4&#x2032;-(2,4-Disulfophenyl)-2,2&#x2032;:6&#x2032;2&#x2033;-terpyridine)
 Rings and Ln(III) Dimeric Molecular Building Blocks
;
_journal_issue 10
_journal_name_full 'Crystal Growth &amp; Design'
_journal_page_first 4428
_journal_paper_doi 10.1021/cg400926q
_journal_volume 13
_journal_year 2013
_chemical_formula_sum 'C29 H23 Ag Ce N3 O13 S2'
_chemical_formula_weight 933.61
_chemical_name_systematic
; 
 ? 
;
_space_group_IT_number 2
_symmetry_cell_setting triclinic
_symmetry_space_group_name_Hall '-P 1'
_symmetry_space_group_name_H-M 'P -1'
_atom_sites_solution_hydrogens geom
_atom_sites_solution_primary direct
_atom_sites_solution_secondary difmap
_audit_creation_method SHELXL-97
_cell_angle_alpha 96.172(2)
_cell_angle_beta 99.566(2)
_cell_angle_gamma 108.848(2)
_cell_formula_units_Z 2
_cell_length_a 9.1855(13)
_cell_length_b 9.8587(14)
_cell_length_c 18.413(3)
_cell_measurement_reflns_used 4371
_cell_measurement_temperature 296(2)
_cell_measurement_theta_max 27.91
_cell_measurement_theta_min 2.28
_cell_volume 1532.7(4)
_computing_cell_refinement 'Bruker SAINT'
_computing_data_collection 'Bruker APEX2'
_computing_data_reduction 'Bruker SAINT'
_computing_molecular_graphics 'Bruker SHELXTL'
_computing_publication_material 'Bruker SHELXTL'
_computing_structure_refinement 'SHELXL-97 (Sheldrick, 1997)'
_computing_structure_solution 'SHELXS-97 (Sheldrick, 1990)'
_diffrn_ambient_temperature 296(2)
_diffrn_measured_fraction_theta_full 0.960
_diffrn_measured_fraction_theta_max 0.960
_diffrn_measurement_device_type 'Bruker APEX-II CCD'
_diffrn_measurement_method '\f and \w scans'
_diffrn_radiation_monochromator graphite
_diffrn_radiation_source 'fine-focus sealed tube'
_diffrn_radiation_type MoK\a
_diffrn_radiation_wavelength 0.71073
_diffrn_reflns_av_R_equivalents 0.0242
_diffrn_reflns_av_sigmaI/netI 0.0463
_diffrn_reflns_limit_h_max 11
_diffrn_reflns_limit_h_min -10
_diffrn_reflns_limit_k_max 12
_diffrn_reflns_limit_k_min -12
_diffrn_reflns_limit_l_max 21
_diffrn_reflns_limit_l_min -23
_diffrn_reflns_number 8992
_diffrn_reflns_theta_full 27.00
_diffrn_reflns_theta_max 27.00
_diffrn_reflns_theta_min 2.22
_exptl_absorpt_coefficient_mu 2.317
_exptl_absorpt_correction_T_max 0.5244
_exptl_absorpt_correction_T_min 0.4576
_exptl_absorpt_correction_type multi-scan
_exptl_crystal_colour 'pale yellow'
_exptl_crystal_density_diffrn 2.023
_exptl_crystal_density_method 'not measured'
_exptl_crystal_description block
_exptl_crystal_F_000 918
_exptl_crystal_size_max 0.40
_exptl_crystal_size_mid 0.35
_exptl_crystal_size_min 0.32
_refine_diff_density_max 2.348
_refine_diff_density_min -1.778
_refine_diff_density_rms 0.167
_refine_ls_extinction_method none
_refine_ls_goodness_of_fit_ref 1.018
_refine_ls_hydrogen_treatment constr
_refine_ls_matrix_type full
_refine_ls_number_parameters 442
_refine_ls_number_reflns 6426
_refine_ls_number_restraints 0
_refine_ls_restrained_S_all 1.018
_refine_ls_R_factor_all 0.0492
_refine_ls_R_factor_gt 0.0435
_refine_ls_shift/su_max 0.001
_refine_ls_shift/su_mean 0.000
_refine_ls_structure_factor_coef Fsqd
_refine_ls_weighting_details 'calc w=1/[\s^2^(Fo^2^)+(0.0798P)^2^+0.0000P] where P=(Fo^2^+2Fc^2^)/3'
_refine_ls_weighting_scheme calc
_refine_ls_wR_factor_gt 0.1131
_refine_ls_wR_factor_ref 0.1185
_reflns_number_gt 5588
_reflns_number_total 6426
_reflns_threshold_expression >2sigma(I)
_cod_data_source_file cg400926q_si_001.cif
_cod_data_source_block AgCe
_cod_depositor_comments
;
The following automatic conversions were performed:

'_symmetry_cell_setting' value 'Triclinic' changed to 'triclinic'
according to /home/saulius/struct/CIF-dictionaries/cif_core.dic
dictionary named 'cif_core.dic' version 2.4.2 from 2011-04-26.

Automatic conversion script
Id: cif_fix_values 1891 2012-01-12 08:04:46Z andrius 
;
_cod_original_sg_symbol_H-M 'P-1   '
_cod_database_code 4508256

loop_
_symmetry_equiv_pos_as_xyz
'x, y, z'
'-x, -y, -z'

loop_
_atom_site_label
_atom_site_type_symbol
_atom_site_fract_x
_atom_site_fract_y
_atom_site_fract_z
_atom_site_U_iso_or_equiv
_atom_site_adp_type
_atom_site_occupancy
_atom_site_symmetry_multiplicity
_atom_site_calc_flag
_atom_site_refinement_flags
Ce1 Ce -0.24401(2) 0.53653(2) 0.020419(12) 0.02145(10) Uani 1 1 d .
Ag2 Ag 1.06268(5) 1.21148(5) 0.56926(2) 0.04596(13) Uani 1 1 d .
S2 S 0.03463(11) 0.45729(11) 0.14428(6) 0.0216(2) Uani 1 1 d .
S1 S 0.61805(14) 0.59826(14) 0.31462(7) 0.0363(3) Uani 1 1 d .
O10 O -0.5004(4) 0.3997(3) 0.05142(18) 0.0314(7) Uani 1 1 d .
O8 O -0.7518(3) -0.2754(3) 0.00800(17) 0.0270(6) Uani 1 1 d .
O6 O -0.1020(3) 0.5017(3) 0.14425(18) 0.0315(7) Uani 1 1 d .
O5 O 0.0191(4) 0.3204(3) 0.16764(19) 0.0348(8) Uani 1 1 d .
O7 O -0.5844(3) -0.3306(3) 0.08881(17) 0.0265(6) Uani 1 1 d .
C23 C -0.5557(5) -0.0787(4) 0.0946(2) 0.0226(8) Uani 1 1 d .
C22 C -0.6365(5) -0.2374(4) 0.0627(2) 0.0215(8) Uani 1 1 d .
C19 C 0.1926(5) 0.5885(5) 0.2103(2) 0.0238(8) Uani 1 1 d .
C29 C -0.5950(5) 0.2816(4) 0.0622(2) 0.0271(9) Uani 1 1 d .
N3 N 0.9116(5) 1.0023(5) 0.6183(2) 0.0382(10) Uani 1 1 d .
N2 N 0.8088(5) 1.0877(4) 0.4913(2) 0.0331(9) Uani 1 1 d .
O4 O 0.0758(4) 0.4660(4) 0.07115(18) 0.0381(8) Uani 1 1 d .
C28 C -0.6152(5) 0.0234(4) 0.0679(2) 0.0243(8) Uani 1 1 d .
H28A H -0.7097 -0.0070 0.0328 0.029 Uiso 1 1 calc R
C12 C 0.6620(7) 0.8161(6) 0.6071(3) 0.0431(13) Uani 1 1 d .
H12A H 0.5621 0.7628 0.5785 0.052 Uiso 1 1 calc R
C21 C 0.4507(5) 0.6521(5) 0.2882(2) 0.0259(9) Uani 1 1 d .
C18 C 0.1885(5) 0.7260(5) 0.2344(3) 0.0321(10) Uani 1 1 d .
H18A H 0.1021 0.7514 0.2159 0.038 Uiso 1 1 calc R
C25 C -0.3345(5) 0.1146(5) 0.1741(3) 0.0295(10) Uani 1 1 d .
H25A H -0.2408 0.1451 0.2098 0.035 Uiso 1 1 calc R
C27 C -0.5336(5) 0.1711(5) 0.0935(2) 0.0246(9) Uani 1 1 d .
C14 C 0.8567(8) 0.8718(7) 0.7188(3) 0.0614(18) Uani 1 1 d .
H14A H 0.8904 0.8574 0.7669 0.074 Uiso 1 1 calc R
O9 O -0.7393(4) 0.2542(4) 0.0450(3) 0.0534(11) Uani 1 1 d .
C24 C -0.4161(5) -0.0326(5) 0.1488(2) 0.0290(9) Uani 1 1 d .
H24A H -0.3777 -0.1009 0.1680 0.035 Uiso 1 1 calc R
C26 C -0.3924(5) 0.2165(5) 0.1462(2) 0.0270(9) Uani 1 1 d .
H26A H -0.3368 0.3153 0.1626 0.032 Uiso 1 1 calc R
C4 C 0.8502(6) 1.3434(5) 0.3594(3) 0.0374(11) Uani 1 1 d .
H4A H 0.7495 1.3088 0.3293 0.045 Uiso 1 1 calc R
C11 C 0.7670(6) 0.9233(5) 0.5795(3) 0.0324(10) Uani 1 1 d .
N1 N 1.0334(5) 1.3182(4) 0.4605(2) 0.0355(9) Uani 1 1 d .
C6 C 0.7794(5) 1.1251(5) 0.4235(2) 0.0292(9) Uani 1 1 d .
C7 C 0.6599(5) 1.0321(5) 0.3659(3) 0.0324(10) Uani 1 1 d .
H7A H 0.6390 1.0610 0.3200 0.039 Uiso 1 1 calc R
O1 O 0.6208(6) 0.5677(6) 0.3891(2) 0.0760(16) Uani 1 1 d .
C20 C 0.3244(5) 0.5530(5) 0.2355(2) 0.0263(9) Uani 1 1 d .
H20A H 0.3282 0.4629 0.2170 0.032 Uiso 1 1 calc R
C10 C 0.7216(6) 0.9582(5) 0.5031(2) 0.0311(10) Uani 1 1 d .
C5 C 0.8907(6) 1.2683(5) 0.4136(2) 0.0316(10) Uani 1 1 d .
C9 C 0.6043(5) 0.8601(5) 0.4477(3) 0.0340(10) Uani 1 1 d .
H9A H 0.5466 0.7698 0.4573 0.041 Uiso 1 1 calc R
O2 O 0.5949(5) 0.4725(5) 0.2605(2) 0.0576(12) Uani 1 1 d .
C8 C 0.5719(5) 0.8959(5) 0.3774(3) 0.0311(10) Uani 1 1 d .
C17 C 0.3169(6) 0.8247(5) 0.2869(3) 0.0362(11) Uani 1 1 d .
H17A H 0.3157 0.9171 0.3027 0.043 Uiso 1 1 calc R
C16 C 0.4462(5) 0.7889(5) 0.3161(2) 0.0271(9) Uani 1 1 d .
O3 O 0.7520(5) 0.7216(5) 0.3131(3) 0.0760(16) Uani 1 1 d .
C3 C 0.9602(6) 1.4704(6) 0.3501(3) 0.0414(12) Uani 1 1 d .
H3A H 0.9356 1.5220 0.3133 0.050 Uiso 1 1 calc R
C15 C 0.9536(7) 0.9749(6) 0.6872(3) 0.0468(14) Uani 1 1 d .
H15A H 1.0541 1.0291 0.7150 0.056 Uiso 1 1 calc R
C13 C 0.7086(8) 0.7902(6) 0.6778(3) 0.0548(16) Uani 1 1 d .
H13A H 0.6408 0.7184 0.6974 0.066 Uiso 1 1 calc R
C1 C 1.1387(6) 1.4420(6) 0.4512(3) 0.0436(13) Uani 1 1 d .
H1A H 1.2372 1.4771 0.4833 0.052 Uiso 1 1 calc R
C2 C 1.1088(7) 1.5194(6) 0.3970(3) 0.0467(13) Uani 1 1 d .
H2A H 1.1864 1.6034 0.3915 0.056 Uiso 1 1 calc R
O1W O -0.2884(4) 0.6799(4) 0.1310(2) 0.0401(8) Uani 1 1 d .
H1WA H -0.2724 0.6377 0.1682 0.060 Uiso 1 1 d R
H1WB H -0.3678 0.7052 0.1344 0.060 Uiso 1 1 d R
O2W O -0.0018(4) 0.7609(3) 0.06563(19) 0.0325(7) Uani 1 1 d .
H2WA H 0.0838 0.7459 0.0749 0.049 Uiso 1 1 d R
H2WB H -0.0129 0.8048 0.1059 0.049 Uiso 1 1 d R
O3W O 1.0096(5) 0.9569(4) 0.9206(3) 0.0614(12) Uani 1 1 d .
H3WA H 1.0482 0.9003 0.9034 0.092 Uiso 1 1 d R
H3WB H 0.9201 0.9064 0.9310 0.092 Uiso 1 1 d R

loop_
_atom_site_aniso_label
_atom_site_aniso_U_11
_atom_site_aniso_U_22
_atom_site_aniso_U_33
_atom_site_aniso_U_23
_atom_site_aniso_U_13
_atom_site_aniso_U_12
Ce1 0.02071(14) 0.01049(14) 0.02904(15) 0.00274(9) 0.00302(10) 0.00127(9)
Ag2 0.0350(2) 0.0460(3) 0.0405(2) 0.00718(19) -0.00881(17) 0.00061(18)
S2 0.0197(5) 0.0159(5) 0.0235(5) 0.0032(4) -0.0009(4) 0.0015(4)
S1 0.0280(6) 0.0352(7) 0.0378(7) -0.0034(5) -0.0077(5) 0.0110(5)
O10 0.0335(17) 0.0159(15) 0.0473(19) 0.0156(14) 0.0152(15) 0.0055(13)
O8 0.0242(15) 0.0165(15) 0.0349(17) 0.0014(12) -0.0003(13) 0.0043(12)
O6 0.0220(15) 0.0230(17) 0.0429(19) 0.0054(14) -0.0029(13) 0.0039(12)
O5 0.0354(18) 0.0181(16) 0.0436(19) 0.0077(14) -0.0054(15) 0.0054(13)
O7 0.0245(14) 0.0120(14) 0.0380(17) 0.0026(12) 0.0002(13) 0.0034(11)
C23 0.025(2) 0.017(2) 0.023(2) 0.0024(16) 0.0032(16) 0.0050(16)
C22 0.0231(19) 0.0136(19) 0.029(2) 0.0043(16) 0.0066(17) 0.0068(15)
C19 0.024(2) 0.020(2) 0.021(2) 0.0011(16) -0.0009(16) 0.0035(16)
C29 0.032(2) 0.013(2) 0.035(2) 0.0085(17) 0.0074(19) 0.0043(17)
N3 0.039(2) 0.034(2) 0.035(2) 0.0036(17) -0.0033(18) 0.0098(18)
N2 0.037(2) 0.021(2) 0.032(2) 0.0002(16) -0.0031(17) 0.0046(16)
O4 0.0352(18) 0.0335(19) 0.0276(17) -0.0029(14) 0.0028(14) -0.0075(15)
C28 0.023(2) 0.014(2) 0.032(2) 0.0060(16) 0.0030(17) 0.0014(15)
C12 0.054(3) 0.023(3) 0.038(3) 0.001(2) -0.002(2) 0.003(2)
C21 0.023(2) 0.026(2) 0.025(2) 0.0030(17) 0.0015(17) 0.0049(17)
C18 0.030(2) 0.028(3) 0.033(2) -0.0008(19) -0.0034(19) 0.0102(19)
C25 0.026(2) 0.019(2) 0.033(2) -0.0001(17) -0.0065(18) 0.0026(17)
C27 0.026(2) 0.016(2) 0.030(2) 0.0073(17) 0.0062(17) 0.0051(16)
C14 0.079(5) 0.057(4) 0.044(3) 0.024(3) -0.007(3) 0.023(4)
O9 0.0294(18) 0.030(2) 0.099(3) 0.034(2) 0.0036(19) 0.0051(15)
C24 0.033(2) 0.016(2) 0.034(2) 0.0051(17) 0.0008(19) 0.0059(17)
C26 0.033(2) 0.012(2) 0.034(2) 0.0053(17) 0.0063(19) 0.0037(16)
C4 0.037(3) 0.030(3) 0.040(3) 0.003(2) 0.000(2) 0.009(2)
C11 0.040(3) 0.025(2) 0.028(2) 0.0016(18) -0.001(2) 0.010(2)
N1 0.035(2) 0.024(2) 0.039(2) 0.0048(17) 0.0010(18) 0.0021(17)
C6 0.030(2) 0.020(2) 0.031(2) 0.0027(18) -0.0009(19) 0.0047(18)
C7 0.034(2) 0.028(3) 0.028(2) 0.0003(18) -0.0025(19) 0.008(2)
O1 0.102(4) 0.111(4) 0.038(2) 0.013(2) -0.004(2) 0.078(4)
C20 0.028(2) 0.019(2) 0.028(2) 0.0022(17) 0.0035(18) 0.0050(17)
C10 0.037(2) 0.029(3) 0.024(2) 0.0036(18) 0.0046(19) 0.009(2)
C5 0.036(2) 0.023(2) 0.029(2) -0.0013(18) 0.0014(19) 0.0052(19)
C9 0.033(2) 0.021(2) 0.037(3) 0.0033(19) 0.002(2) -0.0018(18)
O2 0.050(2) 0.064(3) 0.054(2) -0.023(2) -0.0121(19) 0.036(2)
C8 0.030(2) 0.025(2) 0.030(2) -0.0035(18) -0.0029(19) 0.0045(18)
C17 0.040(3) 0.025(2) 0.037(3) -0.0026(19) -0.002(2) 0.010(2)
C16 0.027(2) 0.021(2) 0.025(2) 0.0006(17) -0.0008(17) 0.0023(17)
O3 0.026(2) 0.050(3) 0.138(5) 0.019(3) -0.001(2) 0.0038(18)
C3 0.050(3) 0.032(3) 0.043(3) 0.011(2) 0.012(2) 0.013(2)
C15 0.048(3) 0.048(3) 0.038(3) 0.006(2) -0.008(2) 0.017(3)
C13 0.075(4) 0.033(3) 0.050(3) 0.018(3) 0.006(3) 0.010(3)
C1 0.030(3) 0.037(3) 0.050(3) 0.003(2) 0.000(2) -0.001(2)
C2 0.045(3) 0.035(3) 0.053(3) 0.011(2) 0.013(3) 0.002(2)
O1W 0.0315(17) 0.034(2) 0.053(2) -0.0043(16) 0.0050(16) 0.0147(15)
O2W 0.0243(15) 0.0228(17) 0.0448(19) 0.0042(14) 0.0041(14) 0.0029(13)
O3W 0.075(3) 0.027(2) 0.077(3) 0.001(2) 0.033(2) 0.006(2)

loop_
_atom_type_symbol
_atom_type_description
_atom_type_scat_dispersion_real
_atom_type_scat_dispersion_imag
_atom_type_scat_source
C C 0.0033 0.0016 'International Tables Vol C Tables 4.2.6.8 and 6.1.1.4'
H H 0.0000 0.0000 'International Tables Vol C Tables 4.2.6.8 and 6.1.1.4'
N N 0.0061 0.0033 'International Tables Vol C Tables 4.2.6.8 and 6.1.1.4'
O O 0.0106 0.0060 'International Tables Vol C Tables 4.2.6.8 and 6.1.1.4'
Ag Ag -0.8971 1.1015 'International Tables Vol C Tables 4.2.6.8 and 6.1.1.4'
Ce Ce -0.2486 2.6331 'International Tables Vol C Tables 4.2.6.8 and 6.1.1.4'
S S 0.1246 0.1234 'International Tables Vol C Tables 4.2.6.8 and 6.1.1.4'

loop_
_geom_angle_atom_site_label_1
_geom_angle_atom_site_label_2
_geom_angle_atom_site_label_3
_geom_angle
_geom_angle_site_symmetry_1
_geom_angle_site_symmetry_3
O4 Ce1 O10 143.39(10) 2_565 .
O4 Ce1 O2W 74.11(11) 2_565 .
O10 Ce1 O2W 142.50(11) . .
O4 Ce1 O1W 146.36(11) 2_565 .
O10 Ce1 O1W 69.96(11) . .
O2W Ce1 O1W 72.74(11) . .
O4 Ce1 O9 77.54(13) 2_565 2_465
O10 Ce1 O9 111.95(11) . 2_465
O2W Ce1 O9 67.76(11) . 2_465
O1W Ce1 O9 84.88(14) . 2_465
O4 Ce1 O6 107.71(11) 2_565 .
O10 Ce1 O6 88.91(10) . .
O2W Ce1 O6 73.52(10) . .
O1W Ce1 O6 67.79(11) . .
O9 Ce1 O6 137.76(12) 2_465 .
O4 Ce1 O8 73.20(11) 2_565 2_455
O10 Ce1 O8 79.45(10) . 2_455
O2W Ce1 O8 125.97(10) . 2_455
O1W Ce1 O8 132.98(11) . 2_455
O9 Ce1 O8 140.75(13) 2_465 2_455
O6 Ce1 O8 77.04(10) . 2_455
O4 Ce1 O7 74.46(10) 2_565 2_455
O10 Ce1 O7 69.42(10) . 2_455
O2W Ce1 O7 147.26(10) . 2_455
O1W Ce1 O7 136.65(10) . 2_455
O9 Ce1 O7 96.66(12) 2_465 2_455
O6 Ce1 O7 125.41(10) . 2_455
O8 Ce1 O7 50.64(9) 2_455 2_455
O4 Ce1 O10 106.48(11) 2_565 2_465
O10 Ce1 O10 65.79(11) . 2_465
O2W Ce1 O10 112.08(10) . 2_465
O1W Ce1 O10 81.16(11) . 2_465
O9 Ce1 O10 48.01(10) 2_465 2_465
O6 Ce1 O10 145.49(10) . 2_465
O8 Ce1 O10 117.81(9) 2_455 2_465
O7 Ce1 O10 68.95(9) 2_455 2_465
O4 Ce1 C22 74.27(11) 2_565 2_455
O10 Ce1 C22 70.66(11) . 2_455
O2W Ce1 C22 144.06(11) . 2_455
O1W Ce1 C22 138.98(11) . 2_455
O9 Ce1 C22 120.63(13) 2_465 2_455
O6 Ce1 C22 100.57(11) . 2_455
O8 Ce1 C22 25.29(10) 2_455 2_455
O7 Ce1 C22 25.54(10) 2_455 2_455
O10 Ce1 C22 92.96(10) 2_465 2_455
O4 Ce1 C29 92.86(12) 2_565 2_465
O10 Ce1 C29 89.02(11) . 2_465
O2W Ce1 C29 88.92(11) . 2_465
O1W Ce1 C29 81.06(12) . 2_465
O9 Ce1 C29 23.51(11) 2_465 2_465
O6 Ce1 C29 147.47(11) . 2_465
O8 Ce1 C29 134.21(11) 2_455 2_465
O7 Ce1 C29 83.75(10) 2_455 2_465
O10 Ce1 C29 24.57(10) 2_465 2_465
C22 Ce1 C29 109.29(11) 2_455 2_465
N2 Ag2 N1 69.66(13) . .
N2 Ag2 O3 152.89(16) . 2_776
N1 Ag2 O3 135.39(15) . 2_776
N2 Ag2 N3 68.03(13) . .
N1 Ag2 N3 137.53(14) . .
O3 Ag2 N3 86.84(15) 2_776 .
O5 S2 O4 113.6(2) . .
O5 S2 O6 114.6(2) . .
O4 S2 O6 108.4(2) . .
O5 S2 C19 105.99(19) . .
O4 S2 C19 106.90(19) . .
O6 S2 C19 106.7(2) . .
O1 S1 O2 113.0(3) . .
O1 S1 O3 110.7(3) . .
O2 S1 O3 114.0(3) . .
O1 S1 C21 107.2(2) . .
O2 S1 C21 105.9(2) . .
O3 S1 C21 105.4(2) . .
C29 O10 Ce1 149.4(3) . .
C29 O10 Ce1 89.2(3) . 2_465
Ce1 O10 Ce1 114.21(11) . 2_465
C22 O8 Ce1 94.5(2) . 2_455
S2 O6 Ce1 118.04(19) . .
C22 O7 Ce1 93.2(2) . 2_455
C28 C23 C24 119.7(4) . .
C28 C23 C22 120.2(4) . .
C24 C23 C22 120.0(4) . .
O8 C22 O7 120.8(4) . .
O8 C22 C23 119.1(3) . .
O7 C22 C23 120.0(4) . .
O8 C22 Ce1 60.2(2) . 2_455
O7 C22 Ce1 61.3(2) . 2_455
C23 C22 Ce1 169.1(3) . 2_455
C20 C19 C18 120.7(4) . .
C20 C19 S2 118.0(3) . .
C18 C19 S2 121.3(3) . .
O9 C29 O10 120.3(4) . .
O9 C29 C27 119.4(4) . .
O10 C29 C27 120.3(4) . .
O9 C29 Ce1 54.4(2) . 2_465
O10 C29 Ce1 66.2(2) . 2_465
C27 C29 Ce1 170.7(3) . 2_465
C11 N3 C15 117.1(5) . .
C11 N3 Ag2 117.9(3) . .
C15 N3 Ag2 124.2(4) . .
C10 N2 C6 119.3(4) . .
C10 N2 Ag2 119.5(3) . .
C6 N2 Ag2 117.7(3) . .
S2 O4 Ce1 155.0(2) . 2_565
C23 C28 C27 120.0(4) . .
C11 C12 C13 118.7(5) . .
C20 C21 C16 120.4(4) . .
C20 C21 S1 116.5(3) . .
C16 C21 S1 123.0(3) . .
C17 C18 C19 118.5(4) . .
C24 C25 C26 120.0(4) . .
C26 C27 C28 120.0(4) . .
C26 C27 C29 120.1(4) . .
C28 C27 C29 119.9(4) . .
C15 C14 C13 118.5(5) . .
C29 O9 Ce1 102.1(3) . 2_465
C25 C24 C23 120.1(4) . .
C27 C26 C25 120.1(4) . .
C3 C4 C5 119.5(5) . .
N3 C11 C12 122.9(4) . .
N3 C11 C10 116.0(4) . .
C12 C11 C10 121.1(4) . .
C1 N1 C5 117.9(4) . .
C1 N1 Ag2 123.2(3) . .
C5 N1 Ag2 117.5(3) . .
N2 C6 C7 121.5(4) . .
N2 C6 C5 115.5(4) . .
C7 C6 C5 122.9(4) . .
C8 C7 C6 119.4(4) . .
C19 C20 C21 120.0(4) . .
N2 C10 C9 121.8(4) . .
N2 C10 C11 115.6(4) . .
C9 C10 C11 122.4(4) . .
N1 C5 C4 122.0(4) . .
N1 C5 C6 116.0(4) . .
C4 C5 C6 122.0(4) . .
C10 C9 C8 120.0(4) . .
C7 C8 C9 118.0(4) . .
C7 C8 C16 121.6(4) . .
C9 C8 C16 120.4(4) . .
C16 C17 C18 121.9(5) . .
C17 C16 C21 118.3(4) . .
C17 C16 C8 118.4(4) . .
C21 C16 C8 123.2(4) . .
S1 O3 Ag2 110.2(3) . 2_776
C4 C3 C2 118.4(5) . .
N3 C15 C14 123.7(5) . .
C14 C13 C12 119.1(6) . .
N1 C1 C2 123.3(5) . .
C1 C2 C3 118.8(5) . .

loop_
_geom_bond_atom_site_label_1
_geom_bond_atom_site_label_2
_geom_bond_distance
_geom_bond_site_symmetry_2
Ce1 O4 2.472(3) 2_565
Ce1 O10 2.500(3) .
Ce1 O2W 2.519(3) .
Ce1 O1W 2.518(3) .
Ce1 O9 2.532(3) 2_465
Ce1 O6 2.547(3) .
Ce1 O8 2.557(3) 2_455
Ce1 O7 2.579(3) 2_455
Ce1 O10 2.785(3) 2_465
Ce1 C22 2.937(4) 2_455
Ce1 C29 3.044(4) 2_465
Ag2 N2 2.379(4) .
Ag2 N1 2.377(4) .
Ag2 O3 2.402(5) 2_776
Ag2 N3 2.442(4) .
S2 O5 1.431(3) .
S2 O4 1.462(3) .
S2 O6 1.457(3) .
S2 C19 1.766(4) .
S1 O1 1.433(4) .
S1 O2 1.438(4) .
S1 O3 1.430(4) .
S1 C21 1.793(4) .
O10 C29 1.266(5) .
O10 Ce1 2.785(3) 2_465
O8 C22 1.258(5) .
O8 Ce1 2.557(3) 2_455
O7 C22 1.268(5) .
O7 Ce1 2.579(3) 2_455
C23 C28 1.388(6) .
C23 C24 1.396(6) .
C23 C22 1.501(6) .
C22 Ce1 2.937(4) 2_455
C19 C20 1.387(6) .
C19 C18 1.395(6) .
C29 O9 1.242(6) .
C29 C27 1.504(6) .
C29 Ce1 3.044(4) 2_465
N3 C11 1.333(6) .
N3 C15 1.345(6) .
N2 C10 1.334(6) .
N2 C6 1.348(6) .
O4 Ce1 2.472(3) 2_565
C28 C27 1.391(6) .
C12 C11 1.387(7) .
C12 C13 1.378(7) .
C21 C20 1.390(6) .
C21 C16 1.407(6) .
C18 C17 1.396(6) .
C25 C24 1.386(6) .
C25 C26 1.387(6) .
C27 C26 1.391(6) .
C14 C15 1.371(9) .
C14 C13 1.374(9) .
O9 Ce1 2.532(3) 2_465
C4 C3 1.380(7) .
C4 C5 1.377(7) .
C11 C10 1.508(6) .
N1 C1 1.338(6) .
N1 C5 1.350(6) .
C6 C7 1.387(6) .
C6 C5 1.502(6) .
C7 C8 1.385(7) .
C10 C9 1.374(6) .
C9 C8 1.388(6) .
C8 C16 1.497(6) .
C17 C16 1.388(6) .
O3 Ag2 2.402(5) 2_776
C3 C2 1.391(8) .
C1 C2 1.365(8) .
